data_1542112
loop_
_publ_author_name
'Bushuev, N.N.'
'Trunov, V.K.'

_publ_section_title
;
 Crystal structure of K2 Th (Mo O4)3
;
_journal_name_full Kristallografiya
_journal_page_first 69
_journal_page_last 72
_journal_volume 21
_journal_year 1976
_chemical_formula_sum 'K2 Mo3 O12 Th'
_chemical_name_systematic 'K2 Th (Mo O4)3'
_space_group_IT_number 15
_symmetry_space_group_name_Hall '-C 2yc'
_symmetry_space_group_name_H-M 'C 1 2/c 1'
_cell_angle_alpha 90
_cell_angle_beta 105.8
_cell_angle_gamma 90
_cell_formula_units_Z 4
_cell_length_a 17.62999
_cell_length_b 12.13
_cell_length_c 5.363
_cell_volume 1103.555
_citation_journal_id_ASTM KRISAJ
_cod_data_source_file Bushuev_KRISAJ_1976_49.cif
_cod_data_source_block K2Mo3O12Th1
_cod_original_formula_sum 'K2 Mo3 O12 Th1'
_cod_database_code 1542112

loop_
_symmetry_equiv_pos_as_xyz
x,y,z
-x,y,-z+1/2
-x,-y,-z
x,-y,z-1/2
x+1/2,y+1/2,z
-x+1/2,y+1/2,-z+1/2
-x+1/2,-y+1/2,-z
x+1/2,-y+1/2,z-1/2

loop_
_atom_site_label
_atom_site_type_symbol
_atom_site_fract_x
_atom_site_fract_y
_atom_site_fract_z
_atom_site_occupancy
_atom_site_U_iso_or_equiv
Mo2 Mo+6 0 0.1233 0.25 1 0.0
O1 O-2 0.04 0.201 0.027 1 0.0
K1 K+1 0.1705 0.868 0.4278 1 0.0
O3 O-2 0.075 0.036 0.43 1 0.0
O5 O-2 0.205 0.291 0.214 1 0.0
O4 O-2 0.113 0.703 0.117 1 0.0
Th1 Th+4 0 0.6369 0.25 1 0.0
O2 O-2 0.077 0.44 0.17 1 0.0
Mo1 Mo+6 0.1555 0.3745 0.3986 1 0.0
O6 O-2 0.261 0.048 0.381 1 0.0
